data_2011771
loop_
_publ_author_name
'Batten, Stuart R.'
'McKenzie, Christine J.'
'Preuss Nielsen, Lars'

_publ_section_title Dichloro[<i>N</i>,<i>N</i>,<i>N</i>',<i>N</i>'-tetrakis(2-pyridylmethyl)benzene-1,4-diamine]iron(II)
_journal_issue 2
_journal_name_full 'Acta Crystallographica Section C'
_journal_page_first 156
_journal_page_last 157
_journal_paper_doi 10.1107/S010827010001684X
_journal_volume 57
_journal_year 2001
_chemical_formula_iupac '[FeCl2 (C30 H28 N6 )] '
_chemical_formula_moiety 'C30 H28 Cl2 Fe N6 '
_chemical_formula_sum 'C30 H28 Cl2 Fe N6'
_chemical_formula_weight 599.33
_chemical_name_common
;
 Dichloro[N,N,N',N'-tetrakis(2-pyridylmethyl)benzene-1,4-diamine]iron(II)
;
_chemical_name_systematic
;
 Dichloro[N,N,N',N'-tetrakis(2-pyridylmethyl)benzene-1,4-diamine]iron(II)
;
_space_group_IT_number 4
_symmetry_cell_setting monoclinic
_symmetry_space_group_name_Hall 'P 2yb'
_symmetry_space_group_name_H-M 'P 1 21 1'
_cell_angle_alpha 90.00
_cell_angle_beta 105.270(6)
_cell_angle_gamma 90.00
_cell_formula_units_Z 2
_cell_length_a 8.4470(6)
_cell_length_b 12.9100(12)
_cell_length_c 12.9850(13)
_cell_measurement_reflns_used 11554
_cell_measurement_temperature 123(2)
_cell_measurement_theta_max 28.26
_cell_measurement_theta_min 3.16
_cell_volume 1366.0(2)
_computing_cell_refinement 'DENZO-SMN (Otwinowski & Minor, 1997)'
_computing_data_collection 'COLLECT (Hooft, 1998)'
_computing_data_reduction DENZO-SMN
_computing_molecular_graphics 'ORTEPIII (Burnett & Johnson, 1996)'
_computing_publication_material SHELXL97
_computing_structure_refinement 'SHELXL97 (Sheldrick, 1997)'
_computing_structure_solution 'SHELXS97 (Sheldrick, 1997)'
_diffrn_ambient_temperature 123(2)
_diffrn_detector_area_resol_mean 9
_diffrn_measured_fraction_theta_full .991
_diffrn_measured_fraction_theta_max .986
_diffrn_measurement_device_type 'Nonius KappaCCD diffractometer'
_diffrn_measurement_method '\f and \w scans'
_diffrn_radiation_monochromator graphite
_diffrn_radiation_source 'fine-focus sealed tube'
_diffrn_radiation_type MoK\a
_diffrn_radiation_wavelength .71073
_diffrn_reflns_av_R_equivalents .1101
_diffrn_reflns_av_sigmaI/netI .1482
_diffrn_reflns_limit_h_max 11
_diffrn_reflns_limit_h_min -9
_diffrn_reflns_limit_k_max 17
_diffrn_reflns_limit_k_min -12
_diffrn_reflns_limit_l_max 17
_diffrn_reflns_limit_l_min -17
_diffrn_reflns_number 11514
_diffrn_reflns_theta_full 27.50
_diffrn_reflns_theta_max 28.26
_diffrn_reflns_theta_min 3.16
_diffrn_standards_decay_% 'less than 1'
_exptl_absorpt_coefficient_mu .780
_exptl_absorpt_correction_type none
_exptl_crystal_colour yellow
_exptl_crystal_density_diffrn 1.457
_exptl_crystal_density_meas ?
_exptl_crystal_density_method 'not measured'
_exptl_crystal_description 'irregular block'
_exptl_crystal_F_000 620
_exptl_crystal_size_max .125
_exptl_crystal_size_mid .125
_exptl_crystal_size_min .075
_refine_diff_density_max 1.025
_refine_diff_density_min -.662
_refine_ls_abs_structure_details 'Flack (1983), 1813 Friedel pairs'
_refine_ls_abs_structure_Flack .01(3)
_refine_ls_extinction_method none
_refine_ls_goodness_of_fit_ref 1.061
_refine_ls_hydrogen_treatment constr
_refine_ls_matrix_type full
_refine_ls_number_parameters 352
_refine_ls_number_reflns 5292
_refine_ls_number_restraints 1
_refine_ls_restrained_S_all 1.061
_refine_ls_R_factor_all .1323
_refine_ls_R_factor_gt .0796
_refine_ls_shift/su_max .001
_refine_ls_shift/su_mean .000
_refine_ls_structure_factor_coef Fsqd
_refine_ls_weighting_details 'calc w = 1/[\s^2^(Fo^2^)+(0.0338P)^2^+3.2934P] where P=(Fo^2^+2Fc^2^)/3'
_refine_ls_weighting_scheme calc
_refine_ls_wR_factor_ref .1558
_reflns_number_gt 3608
_reflns_number_total 5292
_reflns_threshold_expression I>2\s(I)
_cod_data_source_file na1490.cif
_cod_data_source_block I
_cod_depositor_comments
;
The following automatic conversions were performed:
'_symmetry_cell_setting' value 'Monoclinic' changed to 'monoclinic'
according to '/home/saulius/struct/CIF-dictionaries/cif_core.dic'
dictionary named 'cif_core.dic' version 2.4.1 from 2010-06-29.

Automatic conversion script
Id: cif_fix_enum 1527 2010-12-29 10:47:43Z saulius 

The following automatic conversions were performed:

'_symmetry_cell_setting' value 'Monoclinic' changed to 'monoclinic'
according to /home/saulius/struct/CIF-dictionaries/cif_core.dic
dictionary named 'cif_core.dic' version 2.4.1 from 2010-06-29.

Automatic conversion script
Id: cif_fix_values 1715 2011-07-08 13:25:40Z adriana 

The following automatic conversions were performed:

'_exptl_crystal_density_meas' value 'not measured' was changed to '?'
- the value is perceived as not measured.

Automatic conversion script
Id: cif_fix_values 3008 2015-01-20 13:52:24Z robertas 
;
_cod_original_sg_symbol_H-M 'P 21'
_cod_database_code 2011771

loop_
_symmetry_equiv_pos_as_xyz
'x, y, z'
'-x, y+1/2, -z'

loop_
_atom_site_label
_atom_site_fract_x
_atom_site_fract_y
_atom_site_fract_z
_atom_site_U_iso_or_equiv
_atom_site_adp_type
_atom_site_calc_flag
_atom_site_refinement_flags
_atom_site_occupancy
_atom_site_disorder_assembly
_atom_site_disorder_group
_atom_site_type_symbol
Fe1 .40540(11) .54750(8) .43159(7) .0200(3) Uani d . 1 . . Fe
Cl1 .58024(19) .53142(16) .60247(13) .0278(5) Uani d . 1 . . Cl
Cl2 .2987(2) .39034(13) .35798(15) .0277(4) Uani d . 1 . . Cl
N1 .3807(6) .7149(4) .3814(5) .0171(12) Uani d . 1 . . N
C1 .5486(7) .7511(5) .3777(6) .0204(16) Uani d . 1 . . C
H1A .5379 .8125 .3306 .024 Uiso calc R 1 . . H
H1B .6126 .7716 .4501 .024 Uiso calc R 1 . . H
C2 .6369(8) .6666(5) .3365(5) .0188(15) Uani d . 1 . . C
C3 .7674(8) .6892(6) .2918(6) .0283(19) Uani d . 1 . . C
H3A .7951 .7590 .2812 .034 Uiso calc R 1 . . H
C4 .8546(9) .6088(7) .2637(6) .0283(19) Uani d . 1 . . C
H4A .9445 .6226 .2345 .034 Uiso calc R 1 . . H
C5 .8103(9) .5079(7) .2782(6) .031(2) Uani d . 1 . . C
H5A .8681 .4511 .2588 .038 Uiso calc R 1 . . H
C6 .6779(8) .4916(6) .3221(5) .0236(17) Uani d . 1 . . C
H6A .6460 .4226 .3320 .028 Uiso calc R 1 . . H
N2 .5948(6) .5697(4) .3507(4) .0190(14) Uani d . 1 . . N
C7 .3294(8) .7655(6) .4698(6) .0230(17) Uani d . 1 . . C
H7A .2912 .8368 .4489 .028 Uiso calc R 1 . . H
H7B .4238 .7696 .5338 .028 Uiso calc R 1 . . H
C8 .1926(8) .7036(5) .4951(5) .0187(15) Uani d . 1 . . C
C9 .0722(8) .7490(6) .5365(6) .0272(18) Uani d . 1 . . C
H9A .0671 .8220 .5439 .033 Uiso calc R 1 . . H
C10 -.0408(9) .6843(7) .5668(6) .0308(19) Uani d . 1 . . C
H10A -.1228 .7128 .5963 .037 Uiso calc R 1 . . H
C11 -.0318(9) .5806(7) .5536(6) .034(2) Uani d . 1 . . C
H11A -.1076 .5354 .5734 .041 Uiso calc R 1 . . H
C12 .0892(7) .5416(8) .5110(5) .0283(16) Uani d . 1 . . C
H12A .0948 .4689 .5017 .034 Uiso calc R 1 . . H
N3 .1985(6) .6018(4) .4822(4) .0187(13) Uani d . 1 . . N
C13 .2610(7) .7263(5) .2764(5) .0162(14) Uani d . 1 . . C
C14 .2437(8) .6473(5) .2013(6) .0185(15) Uani d . 1 . . C
H14A .3061 .5857 .2200 .022 Uiso calc R 1 . . H
C15 .1392(8) .6559(5) .1011(6) .0199(15) Uani d . 1 . . C
H15A .1327 .6014 .0510 .024 Uiso calc R 1 . . H
C16 .0399(9) .7462(5) .0715(6) .0202(16) Uani d . 1 . . C
C17 .0588(9) .8243(5) .1481(6) .0235(17) Uani d . 1 . . C
H17A -.0053 .8855 .1315 .028 Uiso calc R 1 . . H
C18 .1684(8) .8148(5) .2474(6) .0220(16) Uani d . 1 . . C
H18A .1804 .8704 .2967 .026 Uiso calc R 1 . . H
N4 -.0702(7) .7538(5) -.0284(5) .0262(15) Uani d . 1 . . N
C19 -.0808(9) .6716(6) -.1053(6) .0290(18) Uani d . 1 . . C
H19A -.1759 .6852 -.1670 .035 Uiso calc R 1 . . H
H19B -.1020 .6056 -.0724 .035 Uiso calc R 1 . . H
C20 .0722(9) .6585(6) -.1459(6) .0252(17) Uani d . 1 . . C
C21 .1731(9) .7411(6) -.1506(6) .0323(19) Uani d . 1 . . C
H21A .1505 .8077 -.1270 .039 Uiso calc R 1 . . H
C22 .3072(10) .7255(7) -.1902(6) .037(2) Uani d . 1 . . C
H22A .3772 .7817 -.1954 .044 Uiso calc R 1 . . H
C23 .3383(10) .6290(7) -.2217(6) .039(2) Uani d . 1 . . C
H23A .4307 .6164 -.2486 .047 Uiso calc R 1 . . H
C24 .2328(10) .5495(9) -.2136(5) .0412(19) Uani d . 1 . . C
H24A .2551 .4820 -.2352 .049 Uiso calc R 1 . . H
N5 .0991(7) .5636(5) -.1762(5) .0327(16) Uani d . 1 . . N
C25 -.1533(9) .8509(6) -.0635(6) .0273(18) Uani d . 1 . . C
H25A -.1846 .8522 -.1425 .033 Uiso calc R 1 . . H
H25B -.0748 .9082 -.0385 .033 Uiso calc R 1 . . H
C26 -.3064(8) .8711(6) -.0252(5) .0227(17) Uani d . 1 . . C
C27 -.3662(9) .8030(7) .0356(6) .0312(19) Uani d . 1 . . C
H27A -.3125 .7386 .0557 .037 Uiso calc R 1 . . H
C28 -.5053(9) .8276(7) .0680(7) .037(2) Uani d . 1 . . C
H28A -.5493 .7805 .1094 .044 Uiso calc R 1 . . H
C29 -.5775(9) .9217(7) .0387(7) .036(2) Uani d . 1 . . C
H29A -.6706 .9426 .0615 .043 Uiso calc R 1 . . H
C30 -.5126(9) .9849(6) -.0242(6) .0317(19) Uani d . 1 . . C
H30A -.5669 1.0485 -.0473 .038 Uiso calc R 1 . . H
N6 -.3754(7) .9623(5) -.0555(5) .0284(15) Uani d . 1 . . N

loop_
_atom_site_aniso_label
_atom_site_aniso_U_11
_atom_site_aniso_U_22
_atom_site_aniso_U_33
_atom_site_aniso_U_12
_atom_site_aniso_U_13
_atom_site_aniso_U_23
Fe1 .0167(5) .0202(5) .0235(5) .0023(5) .0059(4) .0021(5)
Cl1 .0207(8) .0401(13) .0216(9) .0080(9) .0037(7) .0032(9)
Cl2 .0295(10) .0221(10) .0276(11) -.0037(8) .0005(8) .0008(8)
N1 .007(2) .019(3) .024(3) -.006(2) .002(2) -.001(3)
C1 .012(3) .021(4) .026(4) -.008(3) .002(3) -.001(3)
C2 .012(3) .026(4) .015(4) .001(3) -.003(3) .008(3)
C3 .017(4) .040(5) .024(4) -.007(4) -.003(3) .013(4)
C4 .014(4) .046(5) .025(4) .005(4) .006(3) .005(4)
C5 .029(4) .043(5) .027(4) .006(4) .015(4) -.001(4)
C6 .017(4) .033(4) .019(4) .000(3) .003(3) .004(3)
N2 .017(3) .020(4) .019(3) .002(2) .004(2) .001(2)
C7 .017(3) .026(4) .021(4) -.002(3) -.004(3) -.006(3)
C8 .016(3) .023(4) .016(4) .003(3) .001(3) -.002(3)
C9 .022(4) .030(5) .023(4) .011(3) -.006(3) -.004(3)
C10 .014(4) .051(6) .025(4) .006(4) .000(3) -.002(4)
C11 .017(3) .062(7) .020(4) .001(4) .001(3) .003(4)
C12 .020(3) .034(4) .027(4) -.003(4) -.001(3) .003(4)
N3 .012(3) .028(4) .016(3) .000(3) .002(2) -.002(3)
C13 .011(3) .020(4) .016(4) -.002(3) .000(3) .003(3)
C14 .012(3) .015(4) .029(4) -.001(3) .007(3) .005(3)
C15 .017(3) .022(4) .022(4) .001(3) .008(3) .000(3)
C16 .018(3) .022(4) .020(4) .007(3) .004(3) .012(3)
C17 .026(4) .021(4) .024(4) .003(3) .007(3) -.004(3)
C18 .023(4) .016(4) .024(4) -.003(3) .001(3) .000(3)
N4 .024(3) .030(4) .021(3) .000(3) -.001(3) .001(3)
C19 .026(4) .040(5) .015(4) .001(4) -.005(3) .000(4)
C20 .021(4) .031(4) .018(4) .006(3) -.004(3) -.001(3)
C21 .033(4) .043(5) .024(4) .007(4) .013(4) .005(4)
C22 .039(5) .041(5) .031(5) -.005(4) .009(4) .003(4)
C23 .028(4) .065(7) .024(5) .012(5) .008(4) .004(4)
C24 .047(5) .045(5) .025(4) .021(6) -.001(4) .006(5)
N5 .037(3) .034(4) .023(3) .002(3) .000(3) -.003(3)
C25 .020(4) .036(5) .025(4) .008(4) .004(3) .009(4)
C26 .010(3) .036(5) .018(4) .004(3) -.004(3) .001(3)
C27 .026(4) .039(5) .027(5) .003(4) .003(4) .011(4)
C28 .024(4) .049(6) .035(5) -.013(4) .003(4) .006(4)
C29 .019(4) .043(5) .047(5) -.004(4) .011(4) -.001(4)
C30 .022(4) .029(4) .039(5) .012(3) -.002(4) .000(4)
N6 .017(3) .029(4) .034(4) .001(3) -.002(3) .005(3)

loop_
_atom_type_symbol
_atom_type_description
_atom_type_scat_dispersion_real
_atom_type_scat_dispersion_imag
_atom_type_scat_source
C C .0033 .0016 'International Tables Vol C Tables 4.2.6.8 and 6.1.1.4'
H H .0000 .0000 'International Tables Vol C Tables 4.2.6.8 and 6.1.1.4'
N N .0061 .0033 'International Tables Vol C Tables 4.2.6.8 and 6.1.1.4'
Fe Fe .3463 .8444 'International Tables Vol C Tables 4.2.6.8 and 6.1.1.4'
Cl Cl .1484 .1585 'International Tables Vol C Tables 4.2.6.8 and 6.1.1.4'

loop_
_geom_angle_atom_site_label_1
_geom_angle_atom_site_label_2
_geom_angle_atom_site_label_3
_geom_angle
_geom_angle_publ_flag
N3 Fe1 N2 151.4(2) yes
N3 Fe1 N1 75.7(2) yes
N2 Fe1 N1 75.8(2) yes
N3 Fe1 Cl2 98.8(2) yes
N2 Fe1 Cl2 100.0(2) yes
N1 Fe1 Cl2 136.3(2) yes
N3 Fe1 Cl1 95.8(2) yes
N2 Fe1 Cl1 96.3(2) yes
N1 Fe1 Cl1 110.4(2) yes
Cl2 Fe1 Cl1 113.24(8) yes
C13 N1 C7 113.7(5) no
C13 N1 C1 111.2(5) no
C7 N1 C1 110.9(5) no
C13 N1 Fe1 110.6(4) no
C7 N1 Fe1 102.9(4) no
C1 N1 Fe1 107.0(4) no
C2 C1 N1 110.3(5) no
N2 C2 C3 121.5(7) no
N2 C2 C1 117.4(6) no
C3 C2 C1 120.9(6) no
C4 C3 C2 119.0(7) no
C3 C4 C5 119.5(6) no
C4 C5 C6 118.1(7) no
N2 C6 C5 122.4(7) no
C2 N2 C6 119.5(6) no
C2 N2 Fe1 117.0(4) no
C6 N2 Fe1 123.2(4) no
N1 C7 C8 109.4(5) no
N3 C8 C9 121.2(6) no
N3 C8 C7 116.0(5) no
C9 C8 C7 122.6(6) no
C8 C9 C10 118.5(7) no
C11 C10 C9 119.3(7) no
C10 C11 C12 118.9(8) no
N3 C12 C11 122.8(9) no
C8 N3 C12 119.3(6) no
C8 N3 Fe1 115.1(4) no
C12 N3 Fe1 125.2(5) no
C18 C13 C14 117.9(6) no
C18 C13 N1 122.5(6) no
C14 C13 N1 119.6(6) no
C15 C14 C13 121.9(6) no
C14 C15 C16 120.4(7) no
N4 C16 C17 122.5(6) no
N4 C16 C15 120.7(6) no
C17 C16 C15 116.7(7) no
C18 C17 C16 121.5(6) no
C13 C18 C17 121.5(6) no
C16 N4 C19 120.0(6) no
C16 N4 C25 120.4(6) no
C19 N4 C25 118.7(6) no
N4 C19 C20 114.5(6) no
N5 C20 C21 123.1(7) no
N5 C20 C19 115.5(7) no
C21 C20 C19 121.3(7) no
C20 C21 C22 119.0(8) no
C23 C22 C21 119.3(8) no
C22 C23 C24 118.6(8) no
N5 C24 C23 122.9(9) no
C20 N5 C24 117.1(8) no
N4 C25 C26 115.3(6) no
N6 C26 C27 122.9(6) no
N6 C26 C25 113.5(6) no
C27 C26 C25 123.6(7) no
C26 C27 C28 120.0(8) no
C29 C28 C27 118.1(8) no
C28 C29 C30 118.5(7) no
N6 C30 C29 124.0(7) no
C26 N6 C30 116.4(6) no

loop_
_geom_bond_atom_site_label_1
_geom_bond_atom_site_label_2
_geom_bond_site_symmetry_2
_geom_bond_distance
_geom_bond_publ_flag
Fe1 N3 . 2.141(5) yes
Fe1 N2 . 2.152(5) yes
Fe1 N1 . 2.251(6) yes
Fe1 Cl2 . 2.321(2) yes
Fe1 Cl1 . 2.329(2) yes
N1 C13 . 1.475(8) no
N1 C7 . 1.481(9) no
N1 C1 . 1.506(8) no
C1 C2 . 1.498(9) no
C2 N2 . 1.326(8) no
C2 C3 . 1.405(9) no
C3 C4 . 1.377(11) no
C4 C5 . 1.383(10) no
C5 C6 . 1.399(10) no
C6 N2 . 1.335(8) no
C7 C8 . 1.511(9) no
C8 N3 . 1.328(8) no
C8 C9 . 1.398(9) no
C9 C10 . 1.400(11) no
C10 C11 . 1.355(11) no
C11 C12 . 1.379(10) no
C12 N3 . 1.334(9) no
C13 C18 . 1.380(9) no
C13 C14 . 1.391(9) no
C14 C15 . 1.371(9) no
C15 C16 . 1.428(9) no
C16 N4 . 1.386(9) no
C16 C17 . 1.396(9) no
C17 C18 . 1.381(9) no
N4 C19 . 1.444(10) no
N4 C25 . 1.450(9) no
C19 C20 . 1.529(10) no
C20 N5 . 1.325(10) no
C20 C21 . 1.376(11) no
C21 C22 . 1.376(11) no
C22 C23 . 1.359(12) no
C23 C24 . 1.380(13) no
C24 N5 . 1.354(9) no
C25 C26 . 1.526(10) no
C26 N6 . 1.327(9) no
C26 C27 . 1.365(10) no
C27 C28 . 1.385(11) no
C28 C29 . 1.367(11) no
C29 C30 . 1.367(11) no
C30 N6 . 1.357(9) no

loop_
_geom_hbond_atom_site_label_D
_geom_hbond_atom_site_label_H
_geom_hbond_atom_site_label_A
_geom_hbond_site_symmetry_A
_geom_hbond_distance_DH
_geom_hbond_distance_HA
_geom_hbond_distance_DA
_geom_hbond_angle_DHA
_geom_hbond_publ_flag
C11 H11A Cl1 1_455 .95 2.76 3.556(7) 142 yes
C23 H23A Cl1 1_554 .95 2.80 3.666(8) 152 yes
C25 H25A Cl2 2_555 .99 2.75 3.730(8) 169 yes
C17 H17A N5 2_555 .95 2.55 3.420(10) 153 yes
